data_7251275
loop_
_publ_author_name
'Jin, Xinrong'
'Li, Jin-Yang'
'Wang, Yong-Jiang'
'Sun, Yan-Qiong'
'Li, Xin-Xiong'
'Zheng, Shou-Tian'

_publ_section_title
;
 Boosting alkaline hydrogen evolution via cobalt functionalization of
 organic-inorganic hybrid germanoniobate electrocatalysts
;
_journal_name_full CrystEngComm
_journal_paper_doi 10.1039/D5CE00954E
_journal_year 2025
_chemical_formula_moiety 'Ge4 Na3 Nb16 O60, Na O6, 5(O), 4(C2 H10 N2), C2 H9 N2'
_chemical_formula_sum 'C10 H49 Ge4 N10 Na4 Nb16 O71'
_chemical_formula_weight 3314.47
_chemical_name_common CGeNNaNbO
_chemical_name_systematic {Ge4Nb16}
_space_group_crystal_system triclinic
_space_group_IT_number 2
_space_group_name_Hall '-P 1'
_space_group_name_H-M_alt 'P -1'
_atom_sites_solution_hydrogens geom
_audit_creation_date 2025-09-05
_audit_creation_method
;
Olex2 1.3
(compiled 2020.11.12 svn.r5f609507 for OlexSys, GUI svn.r6408)
;
_audit_update_record
;
2025-09-19 deposited with the CCDC.	2025-11-18 downloaded from the CCDC.
;
_cell_angle_alpha 90.428(2)
_cell_angle_beta 99.138(2)
_cell_angle_gamma 98.546(2)
_cell_formula_units_Z 2
_cell_length_a 13.8461(9)
_cell_length_b 14.2158(10)
_cell_length_c 21.6549(15)
_cell_measurement_reflns_used 9945
_cell_measurement_temperature 170
_cell_measurement_theta_max 25.045
_cell_measurement_theta_min 2.431
_cell_volume 4159.5(5)
_computing_cell_refinement 'SAINT V8.38A (Bruker, 2018)'
_computing_data_reduction 'SAINT V8.38A (Bruker, 2018)'
_computing_molecular_graphics 'Olex2 1.3 (Dolomanov et al., 2009)'
_computing_publication_material 'Olex2 1.3 (Dolomanov et al., 2009)'
_computing_structure_refinement 'SHELXL 2018/3 (Sheldrick, 2015)'
_computing_structure_solution 'XS  (Sheldrick, 2008)'
_diffrn_ambient_temperature 170.0
_diffrn_measured_fraction_theta_full 0.998
_diffrn_measured_fraction_theta_max 0.998
_diffrn_measurement_device_type 'CCD area detector'
_diffrn_measurement_method 'phi and omega scans'
_diffrn_radiation_type MoK\a
_diffrn_radiation_wavelength 0.71073
_diffrn_reflns_av_R_equivalents 0.0354
_diffrn_reflns_av_unetI/netI 0.0211
_diffrn_reflns_Laue_measured_fraction_full 0.998
_diffrn_reflns_Laue_measured_fraction_max 0.998
_diffrn_reflns_limit_h_max 16
_diffrn_reflns_limit_h_min -16
_diffrn_reflns_limit_k_max 16
_diffrn_reflns_limit_k_min -16
_diffrn_reflns_limit_l_max 25
_diffrn_reflns_limit_l_min -25
_diffrn_reflns_number 119674
_diffrn_reflns_point_group_measured_fraction_full 0.998
_diffrn_reflns_point_group_measured_fraction_max 0.998
_diffrn_reflns_theta_full 25.045
_diffrn_reflns_theta_max 25.045
_diffrn_reflns_theta_min 1.906
_diffrn_source_current 1.4
_diffrn_source_power 0.07
_diffrn_source_voltage 50.0
_exptl_absorpt_coefficient_mu 3.669
_exptl_absorpt_correction_T_max 0.7452
_exptl_absorpt_correction_T_min 0.5268
_exptl_absorpt_correction_type multi-scan
_exptl_absorpt_process_details
;
SADABS-2016/2 (Bruker,2016/2) was used for absorption correction.
wR2(int) was 0.1041 before and 0.0507 after correction.
The Ratio of minimum to maximum transmission is 0.7069.
The \l/2 correction factor is Not present.
;
_exptl_crystal_colour 'clear light white'
_exptl_crystal_colour_lustre clear
_exptl_crystal_colour_modifier light
_exptl_crystal_colour_primary white
_exptl_crystal_density_diffrn 2.646
_exptl_crystal_description block
_exptl_crystal_F_000 3150
_exptl_crystal_preparation 1
_exptl_crystal_recrystallization_method 1
_exptl_crystal_size_max 0.1
_exptl_crystal_size_mid 0.1
_exptl_crystal_size_min 0.08
_refine_diff_density_max 4.135
_refine_diff_density_min -1.908
_refine_diff_density_rms 0.166
_refine_ls_extinction_method none
_refine_ls_goodness_of_fit_ref 1.028
_refine_ls_hydrogen_treatment constr
_refine_ls_matrix_type full
_refine_ls_number_parameters 1059
_refine_ls_number_reflns 14711
_refine_ls_number_restraints 66
_refine_ls_restrained_S_all 1.027
_refine_ls_R_factor_all 0.0377
_refine_ls_R_factor_gt 0.0330
_refine_ls_shift/su_max 0.001
_refine_ls_shift/su_mean 0.000
_refine_ls_structure_factor_coef Fsqd
_refine_ls_weighting_details 'w=1/[\s^2^(Fo^2^)+(0.0292P)^2^+49.1009P] where P=(Fo^2^+2Fc^2^)/3'
_refine_ls_weighting_scheme calc
_refine_ls_wR_factor_gt 0.0815
_refine_ls_wR_factor_ref 0.0838
_reflns_Friedel_coverage 0.000
_reflns_number_gt 13239
_reflns_number_total 14711
_reflns_threshold_expression 'I > 2\s(I)'
_cod_data_source_file d5ce00954e2.cif
_cod_data_source_block a
_cod_database_code 7251275
_shelx_shelxl_version_number 2018/3
_shelx_space_group_comment
;
The symmetry employed for this shelxl refinement is uniquely defined
by the following loop, which should always be used as a source of
symmetry information in preference to the above space-group names.
They are only intended as comments.
;
_shelx_estimated_absorpt_t_max 0.758
_shelx_estimated_absorpt_t_min 0.710
_olex2_refinement_description
;
1. Fixed Uiso
 At 1.2 times of:
  All C(H) groups, All C(H,H) groups, All N(H,H,H) groups
2. Uiso/Uaniso restraints and constraints
Uanis(O63) \\sim Ueq, Uanis(O62) \\sim Ueq, Uanis(O61) \\sim Ueq: with sigma of
0.01 and sigma for terminal atoms of 0.001
Uanis(O56) \\sim Ueq: with sigma of 0.01 and sigma for terminal atoms of 0.001
Uanis(C7) \\sim Ueq: with sigma of 0.01 and sigma for terminal atoms of 0.001
Uanis(C4) \\sim Ueq: with sigma of 0.01 and sigma for terminal atoms of 0.001
Uanis(N2) \\sim Ueq, Uanis(O62A) \\sim Ueq, Uanis(N3) \\sim Ueq, Uanis(N1)
\\sim Ueq: with sigma of 0.01 and sigma for terminal atoms of 0.001
Uanis(O57) \\sim Ueq: with sigma of 0.01 and sigma for terminal atoms of 0.001
3. Others
 Fixed Sof: O60(0.5) O62(0.5) O60A(0.5) O62A(0.5)
4.a Secondary CH2 refined with riding coordinates:
 C1(H1D,H1E), C2(H2D,H2E), C3(H3D,H3E), C4(H4D,H4E), C6(H6D,H6E), C7(H7A,H7B),
 C8(H8A,H8B), C9(H9A,H9B), C10(H10D,H10E)
4.b Aromatic/amide H refined with riding coordinates:
 C5(H5)
4.c Idealised Me refined as rotating group:
 N1(H1A,H1B,H1C), N2(H2A,H2B,H2C), N3(H3A,H3B,H3C), N4(H4A,H4B,H4C), N5(H5A,
 H5B,H5C), N6(H6A,H6B,H6C), N7(H7C,H7D,H7E), N8(H8C,H8D,H8E), N9(H9C,H9D,H9E),
 N10(H10A,H10B,H10C)
;
_smtbx_masks_void_probe_radius 1.2
_smtbx_masks_void_truncation_radius 1.2
_olex2_submission_special_instructions 'No special instructions were received'

loop_
_space_group_symop_operation_xyz
'x, y, z'
'-x, -y, -z'

loop_
_atom_site_label
_atom_site_type_symbol
_atom_site_fract_x
_atom_site_fract_y
_atom_site_fract_z
_atom_site_U_iso_or_equiv
_atom_site_adp_type
_atom_site_occupancy
_atom_site_site_symmetry_order
_atom_site_calc_flag
_atom_site_refinement_flags_posn
_atom_site_refinement_flags_adp
_atom_site_refinement_flags_occupancy
_atom_site_disorder_assembly
_atom_site_disorder_group
Nb1 Nb -0.07847(3) 0.97253(3) 0.14420(2) 0.00792(10) Uani 1 1 d . . . . .
Nb2 Nb 0.02769(4) 1.18760(3) 0.25015(2) 0.00787(10) Uani 1 1 d . . . . .
Nb3 Nb 0.32485(4) 0.57511(3) 0.32829(2) 0.00890(11) Uani 1 1 d . . . . .
Nb4 Nb 0.35783(4) 0.70215(3) 0.17851(2) 0.00926(11) Uani 1 1 d . . . . .
Nb5 Nb 0.16833(3) 1.10229(3) 0.12937(2) 0.00741(10) Uani 1 1 d . . . . .
Nb6 Nb 0.22579(3) 1.18031(3) 0.36519(2) 0.00765(10) Uani 1 1 d . . . . .
Nb7 Nb 0.11194(4) 0.57188(3) 0.19460(2) 0.00874(10) Uani 1 1 d . . . . .
Nb8 Nb 0.00015(4) 1.06197(3) 0.38112(2) 0.00779(10) Uani 1 1 d . . . . .
Nb9 Nb 0.26575(3) 0.90296(3) 0.15297(2) 0.00714(10) Uani 1 1 d . . . . .
Nb10 Nb 0.41968(3) 0.77668(3) 0.41887(2) 0.00817(10) Uani 1 1 d . . . . .
Nb11 Nb 0.01226(3) 0.76955(3) 0.16828(2) 0.00719(10) Uani 1 1 d . . . . .
Nb12 Nb 0.19089(4) 0.65865(3) 0.43286(2) 0.00879(10) Uani 1 1 d . . . . .
Nb13 Nb 0.46687(3) 0.90091(3) 0.26921(2) 0.00767(10) Uani 1 1 d . . . . .
Nb14 Nb 0.36977(3) 1.10439(3) 0.24244(2) 0.00729(10) Uani 1 1 d . . . . .
Nb15 Nb -0.02649(4) 0.64570(3) 0.29918(2) 0.00827(10) Uani 1 1 d . . . . .
Nb16 Nb -0.12367(3) 0.84958(3) 0.27356(2) 0.00758(10) Uani 1 1 d . . . . .
Ge1 Ge 0.03668(4) 0.83164(4) 0.41271(3) 0.00818(12) Uani 1 1 d . . . . .
Ge2 Ge 0.21683(4) 0.78608(4) 0.28932(2) 0.00646(12) Uani 1 1 d . . . . .
Ge3 Ge 0.12961(4) 0.96815(4) 0.26626(2) 0.00603(11) Uani 1 1 d . . . . .
Ge4 Ge 0.38002(4) 1.00978(4) 0.39167(3) 0.00803(12) Uani 1 1 d . . . . .
Na1 Na 0.4717(3) 1.3184(3) 0.36840(19) 0.0623(10) Uiso 1 1 d . . . . .
Na2 Na 0.0769(4) 1.4223(4) 0.3383(2) 0.0845(14) Uani 1 1 d . . . . .
Na3 Na -0.2615(4) 0.6483(3) 0.4046(2) 0.0780(13) Uani 1 1 d . . . . .
Na4 Na -0.40632(19) 0.8232(2) 0.02868(12) 0.0273(6) Uani 1 1 d . . . . .
O1 O -0.0247(3) 1.2864(3) 0.22005(18) 0.0146(8) Uani 1 1 d . . . . .
O2 O 0.4736(3) 0.8335(3) 0.34335(17) 0.0108(8) Uani 1 1 d . . . . .
O3 O 0.4356(3) 0.6501(3) 0.38487(18) 0.0107(8) Uani 1 1 d . . . . .
O4 O 0.1851(3) 0.8907(2) 0.31862(16) 0.0078(7) Uani 1 1 d . . . . .
O5 O -0.1588(3) 1.0042(3) 0.07798(17) 0.0133(8) Uani 1 1 d . . . . .
O6 O 0.1356(3) 0.8342(3) 0.14939(17) 0.0104(8) Uani 1 1 d . . . . .
O7 O -0.0442(3) 1.1554(3) 0.31962(17) 0.0105(8) Uani 1 1 d . . . . .
O8 O 0.3234(3) 0.8129(3) 0.11651(17) 0.0110(8) Uani 1 1 d . . . . .
O9 O -0.0591(3) 1.0824(3) 0.19648(17) 0.0105(8) Uani 1 1 d . . . . .
O10 O 0.3135(3) 1.1694(3) 0.30013(17) 0.0101(8) Uani 1 1 d . . . . .
O11 O -0.0853(3) 0.7302(3) 0.22665(17) 0.0092(8) Uani 1 1 d . . . . .
O12 O 0.0692(3) 0.6256(3) 0.36694(17) 0.0113(8) Uani 1 1 d . . . . .
O13 O 0.3695(3) 0.8995(3) 0.42543(17) 0.0125(8) Uani 1 1 d . . . . .
O14 O 0.5846(3) 0.9692(3) 0.27347(19) 0.0156(9) Uani 1 1 d . . . . .
O15 O -0.1391(3) 0.5924(3) 0.32161(19) 0.0163(9) Uani 1 1 d . . . . .
O16 O 0.1215(3) 1.1482(3) 0.41690(17) 0.0098(8) Uani 1 1 d . . . . .
O17 O 0.2201(3) 0.6446(3) 0.15890(17) 0.0121(8) Uani 1 1 d . . . . .
O18 O 0.1485(3) 1.1709(3) 0.06037(17) 0.0126(8) Uani 1 1 d . . . . .
O19 O -0.0048(3) 0.5503(3) 0.24198(17) 0.0104(8) Uani 1 1 d . . . . .
O20 O 0.2812(3) 1.0657(3) 0.40241(17) 0.0105(8) Uani 1 1 d . . . . .
O21 O 0.1400(3) 0.7806(3) 0.44114(18) 0.0129(8) Uani 1 1 d . . . . .
O22 O 0.1055(3) 1.0673(3) 0.30388(17) 0.0078(7) Uani 1 1 d . . . . .
O23 O 0.1437(3) 1.2553(3) 0.30878(17) 0.0103(8) Uani 1 1 d . . . . .
O24 O 0.3756(3) 0.6381(3) 0.25449(18) 0.0119(8) Uani 1 1 d . . . . .
O25 O -0.0936(3) 0.9592(3) 0.32518(17) 0.0109(8) Uani 1 1 d . . . . .
O26 O 0.3010(3) 0.8206(3) 0.23738(17) 0.0081(7) Uani 1 1 d . . . . .
O27 O 0.3952(3) 1.0011(3) 0.31249(17) 0.0090(8) Uani 1 1 d . . . . .
O28 O 0.3939(3) 0.9793(3) 0.19741(17) 0.0090(8) Uani 1 1 d . . . . .
O29 O 0.3100(3) 1.1536(3) 0.16524(17) 0.0098(8) Uani 1 1 d . . . . .
O30 O -0.2340(3) 0.7894(3) 0.29355(18) 0.0131(8) Uani 1 1 d . . . . .
O31 O 0.1992(3) 0.5451(3) 0.26603(17) 0.0109(8) Uani 1 1 d . . . . .
O32 O 0.0190(3) 0.9028(3) 0.22597(17) 0.0083(7) Uani 1 1 d . . . . .
O33 O 0.2132(3) 1.0041(2) 0.21447(16) 0.0077(7) Uani 1 1 d . . . . .
O34 O -0.0730(3) 1.0833(3) 0.43799(18) 0.0152(8) Uani 1 1 d . . . . .
O35 O 0.4789(3) 0.8007(3) 0.21153(17) 0.0108(8) Uani 1 1 d . . . . .
O36 O 0.0649(3) 0.9534(3) 0.41445(17) 0.0114(8) Uani 1 1 d . . . . .
O37 O -0.0208(3) 0.7853(3) 0.33804(17) 0.0097(8) Uani 1 1 d . . . . .
O38 O 0.5277(3) 0.7959(3) 0.47592(17) 0.0116(8) Uani 1 1 d . . . . .
O39 O 0.1208(3) 1.1764(3) 0.18675(17) 0.0103(8) Uani 1 1 d . . . . .
O40 O 0.4911(3) 1.1655(3) 0.24807(18) 0.0143(8) Uani 1 1 d . . . . .
O41 O 0.0147(3) 0.6501(3) 0.13495(17) 0.0113(8) Uani 1 1 d . . . . .
O42 O -0.1749(3) 0.9036(3) 0.19529(17) 0.0104(8) Uani 1 1 d . . . . .
O43 O 0.3013(3) 1.2713(3) 0.41411(18) 0.0131(8) Uani 1 1 d . . . . .
O44 O 0.2702(3) 0.7225(2) 0.34921(16) 0.0080(7) Uani 1 1 d . . . . .
O45 O 0.2443(3) 0.5524(3) 0.39609(18) 0.0114(8) Uani 1 1 d . . . . .
O46 O 0.1463(3) 0.5926(3) 0.49455(18) 0.0162(9) Uani 1 1 d . . . . .
O47 O -0.0694(3) 0.8316(3) 0.11255(17) 0.0100(8) Uani 1 1 d . . . . .
O48 O 0.3237(3) 0.7169(3) 0.47090(17) 0.0115(8) Uani 1 1 d . . . . .
O49 O 0.0471(3) 1.0107(3) 0.11384(17) 0.0097(8) Uani 1 1 d . . . . .
O50 O 0.3674(3) 0.4646(3) 0.32477(19) 0.0144(8) Uani 1 1 d . . . . .
O51 O 0.1069(3) 0.7201(2) 0.24898(17) 0.0081(7) Uani 1 1 d . . . . .
O52 O 0.0957(3) 0.4625(3) 0.15231(19) 0.0166(9) Uani 1 1 d . . . . .
O53 O 0.4121(3) 0.6341(3) 0.12794(19) 0.0161(9) Uani 1 1 d . . . . .
O54 O 0.2362(3) 0.9917(3) 0.09389(17) 0.0098(8) Uani 1 1 d . . . . .
O55 O -0.0558(3) 0.7976(3) 0.46045(18) 0.0143(8) Uani 1 1 d . . . . .
O56 O 0.4892(3) 1.0829(3) 0.42801(19) 0.0174(9) Uani 1 1 d . U . . .
O69 O -0.0139(5) 1.3932(5) 0.3679(3) 0.0632(19) Uani 1 1 d . . . . .
O57 O -0.3365(3) 0.9806(3) 0.0073(2) 0.0257(10) Uani 1 1 d . U . . .
O58 O -0.2477(3) 0.7693(3) 0.0337(2) 0.0260(10) Uani 1 1 d . . . . .
O59 O -0.4463(3) 0.8143(4) -0.0861(2) 0.0311(11) Uani 1 1 d . . . . .
O60 O -0.3633(8) 0.8124(7) 0.1449(5) 0.019(2) Uani 0.5 1 d . . P A 1
O61 O -0.4897(6) 0.6644(5) 0.0304(4) 0.072(2) Uani 1 1 d . U . . .
O62 O -0.5357(6) 0.9036(6) 0.0505(4) 0.0202(18) Uani 0.5 1 d . U P A 1
O63 O 0.5655(7) 1.3500(6) 0.2501(4) 0.088(2) Uani 1 1 d . U . B 1
O64 O 0.6271(9) 1.2076(7) 0.3922(8) 0.187(8) Uani 1 1 d . . . C 1
O65 O 0.2468(4) 1.4116(3) 0.4760(2) 0.0381(13) Uani 1 1 d . . . D 1
O66 O -0.0577(5) 0.5705(4) 0.0147(3) 0.0510(16) Uani 1 1 d . . . E 1
O67 O -0.1936(6) 0.4074(5) -0.0271(3) 0.069(2) Uani 1 1 d . . . F 1
O68 O 0.5468(6) 1.3641(5) 0.1228(4) 0.084(3) Uani 1 1 d . . . G 1
O70 O -0.0399(5) 0.6179(4) 0.5148(3) 0.0499(15) Uani 1 1 d . . . H 1
O71 O -0.0067(6) 0.6719(5) 0.5768(3) 0.069(2) Uani 1 1 d . . . I 1
O60A O -0.3736(9) 0.8658(11) 0.1412(5) 0.039(3) Uani 0.5 1 d . . P A 2
O62A O -0.5719(9) 0.8531(9) 0.0207(6) 0.048(3) Uani 0.5 1 d . U P A 2
N1 N -0.7566(4) 0.9270(4) -0.2530(2) 0.0223(12) Uani 1 1 d . U . . .
H1A H -0.798677 0.898465 -0.286695 0.027 Uiso 1 1 calc R U . . .
H1B H -0.702079 0.959747 -0.265792 0.027 Uiso 1 1 calc R U . . .
H1C H -0.787628 0.967981 -0.233516 0.027 Uiso 1 1 calc R U . . .
N2 N -0.5717(5) 0.9426(5) -0.1441(3) 0.0461(17) Uani 1 1 d . U . . .
H2A H -0.566799 0.970334 -0.181479 0.055 Uiso 1 1 calc R U . . .
H2B H -0.530234 0.898304 -0.138002 0.055 Uiso 1 1 calc R U . . .
H2C H -0.554640 0.987801 -0.112739 0.055 Uiso 1 1 calc R U . . .
N3 N 0.3733(6) 1.4463(6) 0.0804(4) 0.0540(19) Uani 1 1 d . U . . .
H3A H 0.355035 1.436275 0.038341 0.065 Uiso 1 1 calc R U . . .
H3B H 0.433116 1.427246 0.092655 0.065 Uiso 1 1 calc R U . . .
H3C H 0.377757 1.509405 0.090075 0.065 Uiso 1 1 calc R U . . .
N4 N 0.2518(4) 1.3604(3) 0.2173(2) 0.0162(11) Uani 1 1 d . . . . .
H4A H 0.197829 1.389017 0.204319 0.019 Uiso 1 1 calc R U . . .
H4B H 0.272097 1.372194 0.259022 0.019 Uiso 1 1 calc R U . . .
H4C H 0.235748 1.296465 0.209601 0.019 Uiso 1 1 calc R U . . .
N5 N -0.2361(4) 1.0402(3) 0.4930(2) 0.0148(10) Uani 1 1 d . . . . .
H5A H -0.177775 1.057252 0.478826 0.018 Uiso 1 1 calc R U . . .
H5B H -0.226626 1.002342 0.526474 0.018 Uiso 1 1 calc R U . . .
H5C H -0.258906 1.093341 0.504773 0.018 Uiso 1 1 calc R U . . .
N6 N -0.2692(4) 0.8242(4) 0.4636(2) 0.0167(11) Uani 1 1 d . . . . .
H6A H -0.259291 0.770249 0.444185 0.020 Uiso 1 1 calc R U . . .
H6B H -0.326759 0.812861 0.479388 0.020 Uiso 1 1 calc R U . . .
H6C H -0.217968 0.842240 0.495309 0.020 Uiso 1 1 calc R U . . .
N7 N -0.2910(7) 0.6253(8) 0.2079(5) 0.089(3) Uani 1 1 d . . . . .
H7C H -0.271837 0.604386 0.172594 0.106 Uiso 1 1 calc R U . . .
H7D H -0.248431 0.611519 0.242012 0.106 Uiso 1 1 calc R U . . .
H7E H -0.290425 0.689305 0.206695 0.106 Uiso 1 1 calc R U . . .
N8 N -0.4156(3) 0.6821(3) 0.3007(2) 0.0079(9) Uani 1 1 d . . . . .
H8C H -0.451529 0.713807 0.271152 0.009 Uiso 1 1 calc R U . . .
H8D H -0.353390 0.714971 0.310866 0.009 Uiso 1 1 calc R U . . .
H8E H -0.445203 0.676534 0.335368 0.009 Uiso 1 1 calc R U . . .
N9 N 0.0183(4) 0.3011(4) 0.0792(3) 0.0261(13) Uani 1 1 d . . . . .
H9C H 0.025370 0.345042 0.049225 0.031 Uiso 1 1 calc R U . . .
H9D H 0.064820 0.262088 0.079508 0.031 Uiso 1 1 calc R U . . .
H9E H 0.026081 0.331317 0.117249 0.031 Uiso 1 1 calc R U . . .
N10 N -0.0525(4) 0.1141(3) -0.0040(2) 0.0138(10) Uani 1 1 d . . . . .
H10A H -0.061676 0.093258 -0.044698 0.017 Uiso 1 1 calc R U . . .
H10B H -0.078921 0.067102 0.019396 0.017 Uiso 1 1 calc R U . . .
H10C H 0.013375 0.129759 0.010375 0.017 Uiso 1 1 calc R U . . .
C1 C -0.0814(5) 0.2442(5) 0.0655(3) 0.0212(14) Uani 1 1 d . . . . .
H1D H -0.131596 0.285641 0.069870 0.025 Uiso 1 1 calc R U . . .
H1E H -0.087119 0.193506 0.096360 0.025 Uiso 1 1 calc R U . . .
C2 C 0.3327(5) 1.3985(5) 0.1828(3) 0.0290(16) Uani 1 1 d . . . . .
H2D H 0.388666 1.362498 0.193681 0.035 Uiso 1 1 calc R U . . .
H2E H 0.356511 1.465929 0.195932 0.035 Uiso 1 1 calc R U . . .
C3 C 0.2994(6) 1.3919(5) 0.1127(3) 0.0358(18) Uani 1 1 d . . . . .
H3D H 0.288586 1.324384 0.098206 0.043 Uiso 1 1 calc R U . . .
H3E H 0.235848 1.416691 0.102406 0.043 Uiso 1 1 calc R U . . .
C4 C -0.4102(6) 0.5835(5) 0.2748(4) 0.0356(18) Uani 1 1 d . U . . .
H4D H -0.360586 0.554881 0.303744 0.043 Uiso 1 1 calc R U . . .
H4E H -0.475185 0.543238 0.274347 0.043 Uiso 1 1 calc R U . . .
C5 C -0.3844(8) 0.5810(7) 0.2117(5) 0.059(3) Uani 1 1 d . . . . .
H5 H -0.428756 0.551388 0.176551 0.070 Uiso 1 1 calc R U . . .
C6 C -0.2748(4) 0.9017(4) 0.4176(3) 0.0158(12) Uani 1 1 d . . . . .
H6D H -0.320264 0.876665 0.379069 0.019 Uiso 1 1 calc R U . . .
H6E H -0.208430 0.921342 0.406162 0.019 Uiso 1 1 calc R U . . .
C7 C -0.3101(4) 0.9872(4) 0.4422(3) 0.0166(12) Uani 1 1 d . U . . .
H7A H -0.324464 1.030401 0.407413 0.020 Uiso 1 1 calc R U . . .
H7B H -0.372533 0.966422 0.458456 0.020 Uiso 1 1 calc R U . . .
C8 C -0.7258(7) 0.8521(6) -0.2078(6) 0.065(3) Uani 1 1 d . . . . .
H8A H -0.784890 0.805952 -0.202833 0.078 Uiso 1 1 calc R U . . .
H8B H -0.679249 0.817061 -0.225402 0.078 Uiso 1 1 calc R U . . .
C9 C -0.6770(7) 0.8950(10) -0.1444(5) 0.076(4) Uani 1 1 d . . . . .
H9A H -0.677184 0.844365 -0.113327 0.091 Uiso 1 1 calc R U . . .
H9B H -0.716157 0.942535 -0.131622 0.091 Uiso 1 1 calc R U . . .
C10 C -0.1025(5) 0.1996(4) 0.0006(3) 0.0180(13) Uani 1 1 d . . . . .
H10D H -0.174806 0.180788 -0.011698 0.022 Uiso 1 1 calc R U . . .
H10E H -0.079773 0.247205 -0.029198 0.022 Uiso 1 1 calc R U . . .

loop_
_atom_site_aniso_label
_atom_site_aniso_U_11
_atom_site_aniso_U_22
_atom_site_aniso_U_33
_atom_site_aniso_U_23
_atom_site_aniso_U_13
_atom_site_aniso_U_12
Nb1 0.0079(2) 0.0084(2) 0.0069(2) 0.00040(18) 0.00022(18) 0.00054(18)
Nb2 0.0093(2) 0.0068(2) 0.0075(2) 0.00032(18) 0.00112(19) 0.00157(18)
Nb3 0.0100(2) 0.0068(2) 0.0104(2) -0.00004(18) 0.00265(19) 0.00153(18)
Nb4 0.0110(2) 0.0072(2) 0.0105(2) -0.00055(18) 0.00468(19) 0.00121(19)
Nb5 0.0085(2) 0.0072(2) 0.0064(2) 0.00084(18) 0.00145(18) 0.00054(18)
Nb6 0.0091(2) 0.0064(2) 0.0073(2) -0.00056(18) 0.00081(18) 0.00115(18)
Nb7 0.0103(2) 0.0065(2) 0.0093(2) -0.00127(18) 0.00220(19) 0.00041(18)
Nb8 0.0091(2) 0.0072(2) 0.0075(2) -0.00017(18) 0.00258(19) 0.00111(18)
Nb9 0.0082(2) 0.0071(2) 0.0061(2) 0.00001(18) 0.00169(18) 0.00054(18)
Nb10 0.0079(2) 0.0086(2) 0.0078(2) 0.00043(18) 0.00032(18) 0.00167(18)
Nb11 0.0077(2) 0.0070(2) 0.0064(2) -0.00072(18) 0.00080(18) -0.00005(18)
Nb12 0.0106(2) 0.0077(2) 0.0087(2) 0.00176(18) 0.00288(19) 0.00232(19)
Nb13 0.0076(2) 0.0073(2) 0.0084(2) 0.00030(18) 0.00214(18) 0.00119(18)
Nb14 0.0077(2) 0.0068(2) 0.0072(2) 0.00018(18) 0.00155(18) 0.00035(18)
Nb15 0.0091(2) 0.0066(2) 0.0091(2) 0.00003(18) 0.00215(19) 0.00031(18)
Nb16 0.0071(2) 0.0078(2) 0.0078(2) 0.00004(18) 0.00162(18) 0.00060(18)
Ge1 0.0095(3) 0.0071(3) 0.0080(3) 0.0001(2) 0.0012(2) 0.0016(2)
Ge2 0.0072(3) 0.0061(3) 0.0062(3) 0.0004(2) 0.0014(2) 0.0009(2)
Ge3 0.0068(3) 0.0057(3) 0.0055(3) -0.0003(2) 0.0011(2) 0.0005(2)
Ge4 0.0085(3) 0.0090(3) 0.0068(3) -0.0004(2) 0.0012(2) 0.0022(2)
Na2 0.084(3) 0.078(3) 0.096(4) 0.005(3) 0.027(3) 0.013(3)
Na3 0.082(3) 0.079(3) 0.075(3) 0.003(2) 0.014(2) 0.016(2)
Na4 0.0212(13) 0.0401(16) 0.0205(13) 0.0026(11) 0.0074(11) -0.0003(12)
O1 0.018(2) 0.011(2) 0.016(2) 0.0003(16) 0.0012(17) 0.0063(16)
O2 0.013(2) 0.0086(18) 0.0103(19) -0.0011(15) 0.0016(16) 0.0019(15)
O3 0.0091(19) 0.0098(19) 0.014(2) 0.0007(15) 0.0019(15) 0.0033(15)
O4 0.0106(19) 0.0075(18) 0.0056(18) -0.0001(14) 0.0009(15) 0.0029(15)
O5 0.014(2) 0.014(2) 0.0099(19) 0.0027(16) -0.0027(16) 0.0009(16)
O6 0.0123(19) 0.0093(19) 0.0091(19) -0.0003(15) 0.0018(15) 0.0003(15)
O7 0.0111(19) 0.0104(19) 0.0102(19) 0.0001(15) 0.0021(15) 0.0027(15)
O8 0.014(2) 0.0094(19) 0.0104(19) 0.0001(15) 0.0040(16) 0.0013(15)
O9 0.0100(19) 0.0096(19) 0.0112(19) 0.0005(15) 0.0003(15) 0.0004(15)
O10 0.0101(19) 0.0093(19) 0.0111(19) 0.0009(15) 0.0022(15) 0.0011(15)
O11 0.0083(18) 0.0080(18) 0.0102(19) -0.0016(15) 0.0007(15) -0.0011(15)
O12 0.014(2) 0.0080(19) 0.013(2) 0.0002(15) 0.0032(16) 0.0032(15)
O13 0.016(2) 0.012(2) 0.0109(19) 0.0028(15) 0.0058(16) 0.0048(16)
O14 0.012(2) 0.013(2) 0.023(2) 0.0018(17) 0.0068(17) 0.0006(16)
O15 0.015(2) 0.013(2) 0.021(2) -0.0015(17) 0.0070(17) -0.0003(16)
O16 0.0116(19) 0.0102(19) 0.0081(19) -0.0007(15) 0.0025(15) 0.0027(15)
O17 0.015(2) 0.0107(19) 0.0111(19) 0.0007(15) 0.0026(16) 0.0018(16)
O18 0.015(2) 0.013(2) 0.0097(19) 0.0031(15) 0.0031(16) 0.0006(16)
O19 0.0101(19) 0.0080(18) 0.0120(19) -0.0010(15) 0.0009(15) -0.0011(15)
O20 0.0110(19) 0.0109(19) 0.0108(19) 0.0023(15) 0.0036(15) 0.0036(15)
O21 0.012(2) 0.012(2) 0.015(2) -0.0009(16) 0.0008(16) 0.0029(16)
O22 0.0084(18) 0.0078(18) 0.0078(18) -0.0012(14) 0.0026(15) 0.0018(15)
O23 0.0127(19) 0.0089(19) 0.0107(19) -0.0004(15) 0.0034(15) 0.0041(15)
O24 0.012(2) 0.0115(19) 0.013(2) 0.0006(15) 0.0041(16) 0.0001(15)
O25 0.0108(19) 0.0102(19) 0.0117(19) -0.0019(15) 0.0024(15) 0.0015(15)
O26 0.0080(18) 0.0076(18) 0.0087(18) 0.0003(14) 0.0022(15) 0.0001(14)
O27 0.0106(19) 0.0093(18) 0.0075(18) 0.0010(15) 0.0021(15) 0.0018(15)
O28 0.0098(19) 0.0090(18) 0.0092(19) 0.0019(15) 0.0040(15) 0.0014(15)
O29 0.0100(19) 0.0088(18) 0.0092(19) 0.0021(15) 0.0006(15) -0.0018(15)
O30 0.0094(19) 0.013(2) 0.017(2) 0.0011(16) 0.0029(16) 0.0002(16)
O31 0.0113(19) 0.0095(19) 0.0120(19) 0.0017(15) 0.0038(16) 0.0003(15)
O32 0.0070(18) 0.0097(18) 0.0078(18) -0.0001(14) 0.0019(15) -0.0006(15)
O33 0.0085(18) 0.0069(18) 0.0075(18) 0.0006(14) 0.0018(15) -0.0005(14)
O34 0.016(2) 0.017(2) 0.013(2) -0.0022(16) 0.0061(17) 0.0001(17)
O35 0.0102(19) 0.0086(19) 0.014(2) -0.0004(15) 0.0023(16) 0.0010(15)
O36 0.015(2) 0.0085(19) 0.0103(19) 0.0012(15) 0.0004(16) 0.0014(15)
O37 0.0121(19) 0.0088(18) 0.0085(19) -0.0012(15) 0.0018(15) 0.0025(15)
O38 0.0108(19) 0.014(2) 0.0105(19) -0.0012(15) 0.0005(15) 0.0033(16)
O39 0.0105(19) 0.0106(19) 0.0094(19) -0.0004(15) 0.0014(15) 0.0011(15)
O40 0.0094(19) 0.018(2) 0.015(2) 0.0026(16) 0.0007(16) -0.0008(16)
O41 0.0123(19) 0.0100(19) 0.0114(19) -0.0018(15) 0.0024(16) 0.0004(15)
O42 0.0069(18) 0.0114(19) 0.0119(19) -0.0006(15) 0.0002(15) -0.0003(15)
O43 0.014(2) 0.013(2) 0.011(2) -0.0012(16) 0.0007(16) -0.0013(16)
O44 0.0098(19) 0.0072(18) 0.0073(18) 0.0009(14) 0.0019(15) 0.0020(15)
O45 0.014(2) 0.0080(18) 0.013(2) 0.0009(15) 0.0028(16) 0.0014(15)
O46 0.020(2) 0.016(2) 0.015(2) 0.0060(16) 0.0074(17) 0.0049(17)
O47 0.0103(19) 0.0110(19) 0.0079(19) -0.0006(15) 0.0001(15) 0.0005(15)
O48 0.012(2) 0.0124(19) 0.0104(19) 0.0017(15) 0.0014(16) 0.0024(15)
O49 0.0114(19) 0.0082(18) 0.0091(19) -0.0005(15) 0.0012(15) 0.0008(15)
O50 0.015(2) 0.0092(19) 0.020(2) 0.0001(16) 0.0042(17) 0.0034(16)
O51 0.0092(19) 0.0056(18) 0.0091(18) -0.0009(14) 0.0010(15) 0.0004(14)
O52 0.021(2) 0.010(2) 0.018(2) -0.0043(16) 0.0050(17) -0.0004(17)
O53 0.019(2) 0.013(2) 0.018(2) -0.0023(17) 0.0091(17) 0.0025(17)
O54 0.0118(19) 0.0090(19) 0.0088(19) -0.0014(15) 0.0025(15) 0.0011(15)
O55 0.016(2) 0.016(2) 0.012(2) 0.0021(16) 0.0065(16) 0.0008(16)
O56 0.0163(12) 0.0183(12) 0.0172(12) -0.0014(9) 0.0025(9) 0.0016(9)
O69 0.067(4) 0.068(4) 0.067(4) 0.027(4) 0.036(4) 0.021(4)
O57 0.0244(13) 0.0273(13) 0.0252(13) 0.0023(9) 0.0034(9) 0.0041(9)
O58 0.017(2) 0.041(3) 0.019(2) 0.002(2) 0.0034(18) -0.001(2)
O59 0.022(2) 0.050(3) 0.022(2) 0.005(2) 0.008(2) 0.004(2)
O60 0.015(5) 0.019(5) 0.020(5) -0.007(5) 0.001(4) -0.004(5)
O61 0.073(2) 0.072(2) 0.071(2) 0.0019(10) 0.0145(10) 0.0082(10)
O62 0.020(2) 0.021(2) 0.020(2) 0.0010(10) 0.0037(10) 0.0031(10)
O63 0.088(3) 0.087(3) 0.088(3) 0.0027(10) 0.0146(11) 0.0129(11)
O64 0.162(11) 0.073(6) 0.38(2) 0.087(10) 0.205(13) 0.030(7)
O65 0.075(4) 0.024(3) 0.026(3) 0.011(2) 0.025(3) 0.025(3)
O66 0.072(4) 0.032(3) 0.035(3) -0.002(2) -0.014(3) -0.012(3)
O67 0.080(5) 0.081(5) 0.033(3) -0.009(3) 0.007(3) -0.028(4)
O68 0.071(5) 0.057(5) 0.127(7) -0.024(5) 0.042(5) -0.002(4)
O70 0.060(4) 0.056(4) 0.037(3) 0.008(3) 0.016(3) 0.013(3)
O71 0.100(6) 0.059(4) 0.058(4) 0.011(3) 0.023(4) 0.028(4)
O60A 0.025(6) 0.071(10) 0.017(6) 0.005(7) 0.008(4) -0.015(7)
O62A 0.048(3) 0.049(3) 0.048(3) 0.0023(10) 0.0085(11) 0.0076(11)
N1 0.0213(14) 0.0232(14) 0.0223(14) -0.0002(9) 0.0051(9) 0.0009(9)
N2 0.0459(19) 0.0466(19) 0.0468(19) 0.0033(10) 0.0095(10) 0.0081(10)
N3 0.054(2) 0.054(2) 0.054(2) 0.0013(10) 0.0098(10) 0.0076(10)
N4 0.022(3) 0.009(2) 0.018(3) -0.002(2) 0.008(2) 0.000(2)
N5 0.015(2) 0.016(3) 0.014(2) -0.001(2) 0.005(2) 0.000(2)
N6 0.015(3) 0.019(3) 0.017(3) -0.001(2) 0.006(2) 0.004(2)
N7 0.069(7) 0.094(8) 0.100(8) -0.046(6) 0.023(6) -0.004(6)
N8 0.000(2) 0.007(2) 0.015(2) 0.0062(18) -0.0027(17) 0.0000(17)
N9 0.029(3) 0.020(3) 0.026(3) -0.009(2) -0.012(2) 0.009(2)
N10 0.016(3) 0.013(2) 0.010(2) 0.0005(19) -0.001(2) -0.0008(19)
C1 0.027(3) 0.023(3) 0.015(3) -0.002(3) 0.003(3) 0.009(3)
C2 0.029(4) 0.025(4) 0.033(4) -0.009(3) 0.012(3) -0.006(3)
C3 0.040(4) 0.033(4) 0.033(4) -0.006(3) 0.018(3) -0.010(3)
C4 0.032(4) 0.027(4) 0.046(4) -0.005(3) -0.001(3) 0.007(3)
C5 0.072(7) 0.050(6) 0.054(6) -0.016(5) 0.014(5) 0.004(5)
C6 0.016(3) 0.020(3) 0.011(3) 0.001(2) 0.003(2) 0.001(2)
C7 0.015(3) 0.019(3) 0.016(3) 0.002(2) 0.000(2) 0.004(2)
C8 0.036(5) 0.031(5) 0.139(11) 0.019(6) 0.045(6) 0.006(4)
C9 0.036(5) 0.138(11) 0.066(7) 0.067(7) 0.022(5) 0.038(6)
C10 0.021(3) 0.015(3) 0.018(3) 0.000(2) 0.002(3) 0.004(2)

loop_
_atom_type_symbol
_atom_type_description
_atom_type_scat_dispersion_real
_atom_type_scat_dispersion_imag
_atom_type_scat_source
C C 0.0033 0.0016 'International Tables Vol C Tables 4.2.6.8 and 6.1.1.4'
H H 0.0000 0.0000 'International Tables Vol C Tables 4.2.6.8 and 6.1.1.4'
Ge Ge 0.1547 1.8001 'International Tables Vol C Tables 4.2.6.8 and 6.1.1.4'
N N 0.0061 0.0033 'International Tables Vol C Tables 4.2.6.8 and 6.1.1.4'
Na Na 0.0362 0.0249 'International Tables Vol C Tables 4.2.6.8 and 6.1.1.4'
Nb Nb -2.0727 0.6215 'International Tables Vol C Tables 4.2.6.8 and 6.1.1.4'
O O 0.0106 0.0060 'International Tables Vol C Tables 4.2.6.8 and 6.1.1.4'

loop_
_geom_angle_atom_site_label_1
_geom_angle_atom_site_label_2
_geom_angle_atom_site_label_3
_geom_angle
_geom_angle_site_symmetry_1
_geom_angle_site_symmetry_3
_geom_angle_publ_flag
O5 Nb1 Nb11 128.33(13) . . ?
O5 Nb1 O9 102.16(17) . . ?
O5 Nb1 O32 170.08(15) . . ?
O5 Nb1 O42 101.91(17) . . ?
O5 Nb1 O47 97.72(16) . . ?
O5 Nb1 O49 98.03(17) . . ?
O9 Nb1 Nb11 129.51(11) . . ?
O9 Nb1 O32 87.22(14) . . ?
O9 Nb1 O42 91.49(15) . . ?
O9 Nb1 O47 160.08(15) . . ?
O9 Nb1 O49 92.13(16) . . ?
O32 Nb1 Nb11 42.37(9) . . ?
O42 Nb1 Nb11 79.22(11) . . ?
O42 Nb1 O32 74.35(13) . . ?
O42 Nb1 O47 83.32(15) . . ?
O47 Nb1 Nb11 30.61(10) . . ?
O47 Nb1 O32 72.86(13) . . ?
O49 Nb1 Nb11 82.14(11) . . ?
O49 Nb1 O32 84.66(14) . . ?
O49 Nb1 O42 158.49(15) . . ?
O49 Nb1 O47 86.11(14) . . ?
O1 Nb2 O7 101.62(17) . . ?
O1 Nb2 O9 100.38(17) . . ?
O1 Nb2 O22 172.01(16) . . ?
O1 Nb2 O23 99.32(17) . . ?
O1 Nb2 O39 98.94(17) . . ?
O7 Nb2 O9 90.79(15) . . ?
O7 Nb2 O22 74.59(14) . . ?
O7 Nb2 O23 91.00(15) . . ?
O7 Nb2 O39 159.28(15) . . ?
O9 Nb2 O22 86.81(14) . . ?
O9 Nb2 O39 82.98(15) . . ?
O23 Nb2 O9 159.43(15) . . ?
O23 Nb2 O22 73.94(14) . . ?
O23 Nb2 O39 88.17(15) . . ?
O39 Nb2 O22 85.31(13) . . ?
O3 Nb3 O24 89.78(15) . . ?
O3 Nb3 O31 159.62(15) . . ?
O3 Nb3 O44 74.23(14) . . ?
O3 Nb3 O45 92.28(15) . . ?
O24 Nb3 O31 82.32(15) . . ?
O24 Nb3 O44 86.64(14) . . ?
O31 Nb3 O44 86.53(14) . . ?
O45 Nb3 O24 158.23(15) . . ?
O45 Nb3 O31 88.40(15) . . ?
O45 Nb3 O44 73.12(14) . . ?
O50 Nb3 O3 101.28(17) . . ?
O50 Nb3 O24 100.48(17) . . ?
O50 Nb3 O31 98.63(17) . . ?
O50 Nb3 O44 171.67(16) . . ?
O50 Nb3 O45 100.35(17) . . ?
O8 Nb4 Nb9 30.88(10) . . ?
O8 Nb4 O26 72.39(13) . . ?
O17 Nb4 Nb9 83.42(11) . . ?
O17 Nb4 O8 88.09(15) . . ?
O17 Nb4 O26 86.21(14) . . ?
O17 Nb4 O35 159.06(15) . . ?
O24 Nb4 Nb9 127.30(12) . . ?
O24 Nb4 O8 157.96(15) . . ?
O24 Nb4 O17 92.01(16) . . ?
O24 Nb4 O26 85.62(14) . . ?
O24 Nb4 O35 89.86(16) . . ?
O26 Nb4 Nb9 41.76(9) . . ?
O35 Nb4 Nb9 78.90(10) . . ?
O35 Nb4 O8 82.49(15) . . ?
O35 Nb4 O26 73.14(13) . . ?
O53 Nb4 Nb9 129.59(13) . . ?
O53 Nb4 O8 98.72(16) . . ?
O53 Nb4 O17 100.88(17) . . ?
O53 Nb4 O24 102.89(18) . . ?
O53 Nb4 O26 168.60(15) . . ?
O53 Nb4 O35 99.02(17) . . ?
O18 Nb5 O29 101.80(16) . . ?
O18 Nb5 O33 171.83(15) . . ?
O18 Nb5 O39 100.40(17) . . ?
O18 Nb5 O49 98.91(16) . . ?
O18 Nb5 O54 99.95(16) . . ?
O29 Nb5 O33 74.02(13) . . ?
O29 Nb5 O54 82.10(15) . . ?
O39 Nb5 O29 91.70(16) . . ?
O39 Nb5 O33 86.87(14) . . ?
O39 Nb5 O49 93.75(16) . . ?
O39 Nb5 O54 159.55(15) . . ?
O49 Nb5 O29 157.25(15) . . ?
O49 Nb5 O33 84.23(14) . . ?
O49 Nb5 O54 85.16(15) . . ?
O54 Nb5 O33 72.70(13) . . ?
O10 Nb6 O20 84.92(15) . . ?
O10 Nb6 O22 87.42(14) . . ?
O16 Nb6 O10 160.78(15) . . ?
O16 Nb6 O20 85.58(15) . . ?
O16 Nb6 O22 75.12(14) . . ?
O20 Nb6 O22 84.98(14) . . ?
O23 Nb6 O10 90.76(15) . . ?
O23 Nb6 O16 92.28(15) . . ?
O23 Nb6 O20 159.37(15) . . ?
O23 Nb6 O22 74.66(14) . . ?
O43 Nb6 O10 99.50(17) . . ?
O43 Nb6 O16 98.56(17) . . ?
O43 Nb6 O20 99.73(17) . . ?
O43 Nb6 O22 171.91(16) . . ?
O43 Nb6 O23 100.88(17) . . ?
O17 Nb7 Nb11 82.48(11) . . ?
O17 Nb7 O19 157.00(15) . . ?
O17 Nb7 O41 86.61(15) . . ?
O17 Nb7 O51 84.91(14) . . ?
O19 Nb7 Nb11 77.60(10) . . ?
O19 Nb7 O41 82.21(15) . . ?
O19 Nb7 O51 72.55(13) . . ?
O31 Nb7 Nb11 127.19(11) . . ?
O31 Nb7 O17 91.76(16) . . ?
O31 Nb7 O19 91.21(15) . . ?
O31 Nb7 O41 158.07(15) . . ?
O31 Nb7 O51 85.92(14) . . ?
O41 Nb7 Nb11 30.93(10) . . ?
O41 Nb7 O51 72.14(13) . . ?
O51 Nb7 Nb11 41.35(9) . . ?
O52 Nb7 Nb11 132.57(14) . . ?
O52 Nb7 O17 101.14(17) . . ?
O52 Nb7 O19 100.77(17) . . ?
O52 Nb7 O31 100.13(18) . . ?
O52 Nb7 O41 101.65(17) . . ?
O52 Nb7 O51 171.22(16) . . ?
O7 Nb8 O22 73.83(14) . . ?
O7 Nb8 O25 87.19(15) . . ?
O7 Nb8 O36 158.05(15) . . ?
O16 Nb8 O7 93.25(15) . . ?
O16 Nb8 O22 74.62(14) . . ?
O16 Nb8 O25 160.48(15) . . ?
O16 Nb8 O36 88.57(15) . . ?
O25 Nb8 O22 86.81(14) . . ?
O34 Nb8 O7 98.07(17) . . ?
O34 Nb8 O16 98.00(17) . . ?
O34 Nb8 O22 168.42(16) . . ?
O34 Nb8 O25 101.27(17) . . ?
O34 Nb8 O36 103.34(17) . . ?
O36 Nb8 O22 85.63(14) . . ?
O36 Nb8 O25 83.96(15) . . ?
O6 Nb9 Nb4 89.57(11) . . ?
O6 Nb9 O26 84.25(14) . . ?
O6 Nb9 O28 153.95(15) . . ?
O6 Nb9 O33 83.73(14) . . ?
O8 Nb9 Nb4 36.58(11) . . ?
O8 Nb9 O6 99.42(16) . . ?
O8 Nb9 O26 82.70(15) . . ?
O8 Nb9 O28 96.26(16) . . ?
O8 Nb9 O33 168.76(15) . . ?
O8 Nb9 O54 108.03(16) . . ?
O26 Nb9 Nb4 46.44(9) . . ?
O26 Nb9 O33 86.91(13) . . ?
O28 Nb9 Nb4 90.77(10) . . ?
O28 Nb9 O26 77.24(14) . . ?
O28 Nb9 O33 77.18(14) . . ?
O33 Nb9 Nb4 133.33(9) . . ?
O54 Nb9 Nb4 144.58(11) . . ?
O54 Nb9 O6 98.14(16) . . ?
O54 Nb9 O26 168.32(15) . . ?
O54 Nb9 O28 96.60(15) . . ?
O54 Nb9 O33 82.01(14) . . ?
O2 Nb10 O44 86.73(14) . . ?
O3 Nb10 O2 86.96(15) . . ?
O3 Nb10 O44 74.15(14) . . ?
O13 Nb10 O2 84.68(15) . . ?
O13 Nb10 O3 159.88(16) . . ?
O13 Nb10 O44 87.11(14) . . ?
O38 Nb10 O2 100.53(16) . . ?
O38 Nb10 O3 98.66(16) . . ?
O38 Nb10 O13 100.84(17) . . ?
O38 Nb10 O44 169.63(15) . . ?
O38 Nb10 O48 99.66(16) . . ?
O48 Nb10 O2 159.75(15) . . ?
O48 Nb10 O3 91.55(15) . . ?
O48 Nb10 O13 90.02(15) . . ?
O48 Nb10 O44 73.46(14) . . ?
Nb7 Nb11 Nb1 177.64(2) . . ?
O6 Nb11 Nb1 87.93(11) . . ?
O6 Nb11 Nb7 90.10(11) . . ?
O6 Nb11 O11 153.08(15) . . ?
O6 Nb11 O32 82.54(14) . . ?
O6 Nb11 O51 83.55(15) . . ?
O11 Nb11 Nb1 89.94(10) . . ?
O11 Nb11 Nb7 91.23(10) . . ?
O11 Nb11 O32 77.01(14) . . ?
O11 Nb11 O51 77.93(14) . . ?
O32 Nb11 Nb1 45.30(9) . . ?
O32 Nb11 Nb7 133.11(9) . . ?
O41 Nb11 Nb1 144.92(12) . . ?
O41 Nb11 Nb7 36.83(12) . . ?
O41 Nb11 O6 99.47(16) . . ?
O41 Nb11 O11 97.61(16) . . ?
O41 Nb11 O32 169.26(15) . . ?
O41 Nb11 O51 83.36(15) . . ?
O47 Nb11 Nb1 36.26(11) . . ?
O47 Nb11 Nb7 145.46(11) . . ?
O47 Nb11 O6 97.01(16) . . ?
O47 Nb11 O11 97.03(16) . . ?
O47 Nb11 O32 81.41(15) . . ?
O47 Nb11 O41 108.66(17) . . ?
O47 Nb11 O51 167.61(15) . . ?
O51 Nb11 Nb1 131.68(9) . . ?
O51 Nb11 Nb7 46.71(9) . . ?
O51 Nb11 O32 86.40(13) . . ?
O12 Nb12 O44 85.47(14) . . ?
O21 Nb12 O12 84.14(15) . . ?
O21 Nb12 O44 89.07(14) . . ?
O21 Nb12 O45 160.82(16) . . ?
O45 Nb12 O12 87.03(15) . . ?
O45 Nb12 O44 73.25(14) . . ?
O46 Nb12 O12 97.86(17) . . ?
O46 Nb12 O21 102.14(17) . . ?
O46 Nb12 O44 168.55(16) . . ?
O46 Nb12 O45 95.90(17) . . ?
O46 Nb12 O48 103.23(18) . . ?
O48 Nb12 O12 158.91(15) . . ?
O48 Nb12 O21 91.04(16) . . ?
O48 Nb12 O44 73.91(14) . . ?
O48 Nb12 O45 91.12(16) . . ?
O2 Nb13 O26 89.16(14) . . ?
O2 Nb13 O27 88.34(15) . . ?
O2 Nb13 O28 153.19(15) . . ?
O2 Nb13 O35 99.52(16) . . ?
O14 Nb13 O2 104.79(18) . . ?
O14 Nb13 O26 165.85(16) . . ?
O14 Nb13 O27 98.96(16) . . ?
O14 Nb13 O28 96.19(16) . . ?
O14 Nb13 O35 99.76(17) . . ?
O27 Nb13 O26 83.58(13) . . ?
O28 Nb13 O26 71.25(13) . . ?
O28 Nb13 O27 71.83(14) . . ?
O35 Nb13 O26 75.10(14) . . ?
O35 Nb13 O27 157.07(15) . . ?
O35 Nb13 O28 93.05(15) . . ?
O10 Nb14 O27 87.63(15) . . ?
O10 Nb14 O28 152.85(15) . . ?
O10 Nb14 O29 100.20(16) . . ?
O10 Nb14 O33 88.46(14) . . ?
O27 Nb14 O33 83.54(13) . . ?
O28 Nb14 O27 72.03(14) . . ?
O28 Nb14 O33 71.90(13) . . ?
O29 Nb14 O27 156.92(15) . . ?
O29 Nb14 O28 92.80(15) . . ?
O29 Nb14 O33 75.08(14) . . ?
O40 Nb14 O10 104.22(17) . . ?
O40 Nb14 O27 99.15(16) . . ?
O40 Nb14 O28 96.80(16) . . ?
O40 Nb14 O29 99.88(17) . . ?
O40 Nb14 O33 167.10(16) . . ?
O11 Nb15 Na2 145.89(13) . 1_545 ?
O11 Nb15 O37 72.41(14) . . ?
O11 Nb15 O51 71.52(13) . . ?
O12 Nb15 Na2 52.26(14) . 1_545 ?
O12 Nb15 O11 151.99(15) . . ?
O12 Nb15 O19 98.84(16) . . ?
O12 Nb15 O37 87.56(15) . . ?
O12 Nb15 O51 87.39(15) . . ?
O15 Nb15 Na2 88.87(15) . 1_545 ?
O15 Nb15 O11 98.56(17) . . ?
O15 Nb15 O12 103.68(18) . . ?
O15 Nb15 O19 101.09(17) . . ?
O15 Nb15 O37 98.36(16) . . ?
O15 Nb15 O51 168.76(16) . . ?
O19 Nb15 Na2 52.59(14) . 1_545 ?
O19 Nb15 O11 93.31(15) . . ?
O19 Nb15 O37 157.40(15) . . ?
O19 Nb15 O51 74.85(14) . . ?
O37 Nb15 Na2 139.62(13) . 1_545 ?
O37 Nb15 O51 83.88(13) . . ?
O51 Nb15 Na2 96.56(11) . 1_545 ?
O11 Nb16 O32 71.33(13) . . ?
O25 Nb16 O11 153.25(15) . . ?
O25 Nb16 O32 89.12(14) . . ?
O25 Nb16 O37 88.55(15) . . ?
O25 Nb16 O42 99.92(16) . . ?
O30 Nb16 O11 96.15(16) . . ?
O30 Nb16 O25 104.72(17) . . ?
O30 Nb16 O32 165.99(15) . . ?
O30 Nb16 O37 98.63(16) . . ?
O30 Nb16 O42 100.11(17) . . ?
O37 Nb16 O11 71.69(14) . . ?
O37 Nb16 O32 83.64(13) . . ?
O42 Nb16 O11 92.56(15) . . ?
O42 Nb16 O32 74.89(14) . . ?
O42 Nb16 O37 156.68(15) . . ?
O21 Ge1 O37 112.45(18) . . ?
O21 Ge1 O55 108.54(18) . . ?
O36 Ge1 O21 110.81(18) . . ?
O36 Ge1 O37 112.25(17) . . ?
O36 Ge1 O55 109.30(18) . . ?
O37 Ge1 O55 103.14(18) . . ?
O4 Ge2 O26 107.00(17) . . ?
O4 Ge2 O51 106.95(17) . . ?
O44 Ge2 O4 110.61(17) . . ?
O44 Ge2 O26 110.40(17) . . ?
O44 Ge2 O51 111.15(17) . . ?
O51 Ge2 O26 110.58(17) . . ?
O4 Ge3 O32 107.04(17) . . ?
O4 Ge3 O33 106.89(17) . . ?
O22 Ge3 O4 112.23(17) . . ?
O22 Ge3 O32 110.54(17) . . ?
O22 Ge3 O33 109.16(17) . . ?
O33 Ge3 O32 110.92(17) . . ?
O13 Ge4 O27 111.63(17) . . ?
O13 Ge4 O56 110.13(19) . . ?
O20 Ge4 O13 109.87(18) . . ?
O20 Ge4 O27 113.29(17) . . ?
O20 Ge4 O56 107.48(18) . . ?
O27 Ge4 O56 104.20(18) . . ?
O43 Na1 O50 78.37(16) . 1_565 ?
O43 Na1 O64 121.3(2) . . ?
O50 Na1 O64 160.3(3) 1_565 . ?
O12 Na2 Nb15 29.81(9) 1_565 1_565 ?
O12 Na2 O19 57.80(14) 1_565 1_565 ?
O19 Na2 Nb15 30.77(9) 1_565 1_565 ?
O23 Na2 Nb15 153.8(2) . 1_565 ?
O23 Na2 O12 162.3(2) . 1_565 ?
O23 Na2 O19 123.1(2) . 1_565 ?
O23 Na2 O31 95.98(18) . 1_565 ?
O23 Na2 O45 107.6(2) . 1_565 ?
O31 Na2 Nb15 68.54(12) 1_565 1_565 ?
O31 Na2 O12 69.38(15) 1_565 1_565 ?
O31 Na2 O19 57.01(14) 1_565 1_565 ?
O45 Na2 Nb15 82.57(14) 1_565 1_565 ?
O45 Na2 O12 56.60(14) 1_565 1_565 ?
O45 Na2 O19 97.97(18) 1_565 1_565 ?
O45 Na2 O31 57.96(14) 1_565 1_565 ?
O69 Na2 Nb15 85.8(3) . 1_565 ?
O69 Na2 O12 90.1(4) . 1_565 ?
O69 Na2 O19 99.1(4) . 1_565 ?
O69 Na2 O23 106.5(4) . . ?
O69 Na2 O31 154.2(4) . 1_565 ?
O69 Na2 O45 123.7(4) . 1_565 ?
O69 Na2 O71 34.5(3) . 2_576 ?
O71 Na2 Nb15 115.3(2) 2_576 1_565 ?
O71 Na2 O12 106.6(2) 2_576 1_565 ?
O71 Na2 O19 133.6(3) 2_576 1_565 ?
O71 Na2 O23 85.1(2) 2_576 . ?
O71 Na2 O31 165.5(3) 2_576 1_565 ?
O71 Na2 O45 107.9(3) 2_576 1_565 ?
O65 Na3 O15 121.4(2) 2_576 . ?
O57 Na4 O58 91.21(18) . . ?
O57 Na4 O59 80.99(18) . . ?
O57 Na4 O60 104.5(3) . . ?
O57 Na4 O61 169.5(2) . . ?
O57 Na4 O60A 89.5(4) . . ?
O58 Na4 O59 95.31(18) . . ?
O58 Na4 O60 81.0(3) . . ?
O58 Na4 O60A 91.9(4) . . ?
O59 Na4 O60 173.4(3) . . ?
O59 Na4 O60A 168.2(4) . . ?
O61 Na4 O58 91.9(2) . . ?
O61 Na4 O59 88.7(2) . . ?
O61 Na4 O60 85.9(3) . . ?
O61 Na4 O60A 100.4(4) . . ?
O62 Na4 O57 81.5(3) . . ?
O62 Na4 O58 162.7(3) . . ?
O62 Na4 O59 99.0(3) . . ?
O62 Na4 O60 85.6(3) . . ?
O62 Na4 O61 98.1(3) . . ?
O62A Na4 O57 96.3(3) . . ?
O62A Na4 O58 171.9(3) . . ?
O62A Na4 O59 82.9(3) . . ?
O62A Na4 O61 80.2(4) . . ?
O62A Na4 O60A 91.3(4) . . ?
Nb13 O2 Nb10 154.3(2) . . ?
Nb3 O3 Nb10 119.67(18) . . ?
Ge2 O4 Ge3 119.2(2) . . ?
Nb9 O6 Nb11 165.5(2) . . ?
Nb2 O7 Nb8 119.90(18) . . ?
Nb9 O8 Nb4 112.54(18) . . ?
Nb1 O9 Nb2 152.2(2) . . ?
Nb14 O10 Nb6 155.0(2) . . ?
Nb11 O11 Nb15 111.69(17) . . ?
Nb11 O11 Nb16 112.56(16) . . ?
Nb15 O11 Nb16 105.11(15) . . ?
Nb12 O12 Na2 101.24(17) . 1_545 ?
Nb15 O12 Nb12 157.0(2) . . ?
Nb15 O12 Na2 97.93(18) . 1_545 ?
Ge4 O13 Nb10 138.7(2) . . ?
Nb15 O15 Na3 133.9(2) . . ?
Nb6 O16 Nb8 118.83(18) . . ?
Nb4 O17 Nb7 143.1(2) . . ?
Nb7 O19 Na2 98.08(16) . 1_545 ?
Nb15 O19 Nb7 121.02(18) . . ?
Nb15 O19 Na2 96.64(17) . 1_545 ?
Ge4 O20 Nb6 134.2(2) . . ?
Ge1 O21 Nb12 138.8(2) . . ?
Nb2 O22 Nb8 91.53(12) . . ?
Nb6 O22 Nb2 92.31(12) . . ?
Nb6 O22 Nb8 91.19(12) . . ?
Ge3 O22 Nb2 122.80(18) . . ?
Ge3 O22 Nb6 125.26(18) . . ?
Ge3 O22 Nb8 124.14(18) . . ?
Nb2 O23 Na2 102.19(18) . . ?
Nb6 O23 Nb2 119.01(18) . . ?
Nb6 O23 Na2 127.2(2) . . ?
Nb4 O24 Nb3 152.2(2) . . ?
Nb16 O25 Nb8 154.2(2) . . ?
Nb9 O26 Nb4 91.80(13) . . ?
Nb9 O26 Nb13 96.86(13) . . ?
Nb13 O26 Nb4 91.54(12) . . ?
Ge2 O26 Nb4 120.08(17) . . ?
Ge2 O26 Nb9 123.70(19) . . ?
Ge2 O26 Nb13 124.27(18) . . ?
Nb13 O27 Nb14 104.23(15) . . ?
Ge4 O27 Nb13 128.18(19) . . ?
Ge4 O27 Nb14 126.72(19) . . ?
Nb9 O28 Nb13 111.90(16) . . ?
Nb9 O28 Nb14 112.07(17) . . ?
Nb14 O28 Nb13 105.58(16) . . ?
Nb14 O29 Nb5 119.24(18) . . ?
Nb3 O31 Na2 100.66(17) . 1_545 ?
Nb7 O31 Nb3 152.4(2) . . ?
Nb7 O31 Na2 104.83(18) . 1_545 ?
Nb1 O32 Nb16 91.24(12) . . ?
Nb11 O32 Nb1 92.33(13) . . ?
Nb11 O32 Nb16 96.45(13) . . ?
Ge3 O32 Nb1 120.33(18) . . ?
Ge3 O32 Nb11 123.95(18) . . ?
Ge3 O32 Nb16 123.97(18) . . ?
Nb5 O33 Nb14 90.85(12) . . ?
Nb9 O33 Nb5 92.30(13) . . ?
Nb9 O33 Nb14 96.03(13) . . ?
Ge3 O33 Nb5 120.30(18) . . ?
Ge3 O33 Nb9 123.39(18) . . ?
Ge3 O33 Nb14 125.17(18) . . ?
Nb13 O35 Nb4 119.66(18) . . ?
Ge1 O36 Nb8 137.1(2) . . ?
Nb15 O37 Nb16 104.68(16) . . ?
Ge1 O37 Nb15 128.4(2) . . ?
Ge1 O37 Nb16 126.03(19) . . ?
Nb5 O39 Nb2 149.7(2) . . ?
Nb11 O41 Nb7 112.24(18) . . ?
Nb16 O42 Nb1 118.81(18) . . ?
Nb6 O43 Na1 108.38(19) . . ?
Nb10 O44 Nb3 91.79(12) . . ?
Nb10 O44 Nb12 91.68(12) . . ?
Nb12 O44 Nb3 92.60(12) . . ?
Ge2 O44 Nb3 120.85(18) . . ?
Ge2 O44 Nb10 125.61(18) . . ?
Ge2 O44 Nb12 124.94(18) . . ?
Nb3 O45 Nb12 120.81(18) . . ?
Nb3 O45 Na2 102.93(18) . 1_545 ?
Nb12 O45 Na2 106.23(18) . 1_545 ?
Nb11 O47 Nb1 113.13(17) . . ?
Nb12 O48 Nb10 120.91(19) . . ?
Nb5 O49 Nb1 142.3(2) . . ?
Nb3 O50 Na1 156.2(2) . 1_545 ?
Nb11 O51 Nb7 91.93(13) . . ?
Nb11 O51 Nb15 95.87(13) . . ?
Nb15 O51 Nb7 90.95(12) . . ?
Ge2 O51 Nb7 120.06(18) . . ?
Ge2 O51 Nb11 125.12(18) . . ?
Ge2 O51 Nb15 123.93(18) . . ?
Nb9 O54 Nb5 112.64(17) . . ?
Na2 O69 O71 111.7(6) . 2_576 ?
H1A N1 H1B 109.5 . . ?
H1A N1 H1C 109.5 . . ?
H1B N1 H1C 109.5 . . ?
C8 N1 H1A 109.5 . . ?
C8 N1 H1B 109.5 . . ?
C8 N1 H1C 109.5 . . ?
H2A N2 H2B 109.5 . . ?
H2A N2 H2C 109.5 . . ?
H2B N2 H2C 109.5 . . ?
C9 N2 H2A 109.5 . . ?
C9 N2 H2B 109.5 . . ?
C9 N2 H2C 109.5 . . ?
H3A N3 H3B 109.5 . . ?
H3A N3 H3C 109.5 . . ?
H3B N3 H3C 109.5 . . ?
C3 N3 H3A 109.5 . . ?
C3 N3 H3B 109.5 . . ?
C3 N3 H3C 109.5 . . ?
H4A N4 H4B 109.5 . . ?
H4A N4 H4C 109.5 . . ?
H4B N4 H4C 109.5 . . ?
C2 N4 H4A 109.5 . . ?
C2 N4 H4B 109.5 . . ?
C2 N4 H4C 109.5 . . ?
H5A N5 H5B 109.5 . . ?
H5A N5 H5C 109.5 . . ?
H5B N5 H5C 109.5 . . ?
C7 N5 H5A 109.5 . . ?
C7 N5 H5B 109.5 . . ?
C7 N5 H5C 109.5 . . ?
H6A N6 H6B 109.5 . . ?
H6A N6 H6C 109.5 . . ?
H6B N6 H6C 109.5 . . ?
C6 N6 H6A 109.5 . . ?
C6 N6 H6B 109.5 . . ?
C6 N6 H6C 109.5 . . ?
H7C N7 H7D 109.5 . . ?
H7C N7 H7E 109.5 . . ?
H7D N7 H7E 109.5 . . ?
C5 N7 H7C 109.5 . . ?
C5 N7 H7D 109.5 . . ?
C5 N7 H7E 109.5 . . ?
H8C N8 H8D 109.5 . . ?
H8C N8 H8E 109.5 . . ?
H8D N8 H8E 109.5 . . ?
C4 N8 H8C 109.5 . . ?
C4 N8 H8D 109.5 . . ?
C4 N8 H8E 109.5 . . ?
H9C N9 H9D 109.5 . . ?
H9C N9 H9E 109.5 . . ?
H9D N9 H9E 109.5 . . ?
C1 N9 H9C 109.5 . . ?
C1 N9 H9D 109.5 . . ?
C1 N9 H9E 109.5 . . ?
H10A N10 H10B 109.5 . . ?
H10A N10 H10C 109.5 . . ?
H10B N10 H10C 109.5 . . ?
C10 N10 H10A 109.5 . . ?
C10 N10 H10B 109.5 . . ?
C10 N10 H10C 109.5 . . ?
N9 C1 H1D 109.2 . . ?
N9 C1 H1E 109.2 . . ?
N9 C1 C10 112.1(5) . . ?
H1D C1 H1E 107.9 . . ?
C10 C1 H1D 109.2 . . ?
C10 C1 H1E 109.2 . . ?
N4 C2 H2D 109.2 . . ?
N4 C2 H2E 109.2 . . ?
N4 C2 C3 112.0(6) . . ?
H2D C2 H2E 107.9 . . ?
C3 C2 H2D 109.2 . . ?
C3 C2 H2E 109.2 . . ?
N3 C3 C2 110.9(6) . . ?
N3 C3 H3D 109.5 . . ?
N3 C3 H3E 109.5 . . ?
C2 C3 H3D 109.5 . . ?
C2 C3 H3E 109.5 . . ?
H3D C3 H3E 108.0 . . ?
N8 C4 H4D 108.5 . . ?
N8 C4 H4E 108.5 . . ?
H4D C4 H4E 107.5 . . ?
C5 C4 N8 115.1(7) . . ?
C5 C4 H4D 108.5 . . ?
C5 C4 H4E 108.5 . . ?
N7 C5 C4 114.0(9) . . ?
N7 C5 H5 123.0 . . ?
C4 C5 H5 123.0 . . ?
N6 C6 H6D 109.0 . . ?
N6 C6 H6E 109.0 . . ?
N6 C6 C7 112.9(5) . . ?
H6D C6 H6E 107.8 . . ?
C7 C6 H6D 109.0 . . ?
C7 C6 H6E 109.0 . . ?
N5 C7 C6 112.5(5) . . ?
N5 C7 H7A 109.1 . . ?
N5 C7 H7B 109.1 . . ?
C6 C7 H7A 109.1 . . ?
C6 C7 H7B 109.1 . . ?
H7A C7 H7B 107.8 . . ?
N1 C8 H8A 109.2 . . ?
N1 C8 H8B 109.2 . . ?
H8A C8 H8B 107.9 . . ?
C9 C8 N1 112.0(8) . . ?
C9 C8 H8A 109.2 . . ?
C9 C8 H8B 109.2 . . ?
N2 C9 H9A 109.1 . . ?
N2 C9 H9B 109.1 . . ?
C8 C9 N2 112.7(8) . . ?
C8 C9 H9A 109.1 . . ?
C8 C9 H9B 109.1 . . ?
H9A C9 H9B 107.8 . . ?
N10 C10 C1 112.5(5) . . ?
N10 C10 H10D 109.1 . . ?
N10 C10 H10E 109.1 . . ?
C1 C10 H10D 109.1 . . ?
C1 C10 H10E 109.1 . . ?
H10D C10 H10E 107.8 . . ?

loop_
_geom_bond_atom_site_label_1
_geom_bond_atom_site_label_2
_geom_bond_distance
_geom_bond_site_symmetry_2
_geom_bond_publ_flag
Nb1 Nb11 3.3268(7) . ?
Nb1 O5 1.775(4) . ?
Nb1 O9 1.883(4) . ?
Nb1 O32 2.367(4) . ?
Nb1 O42 2.016(4) . ?
Nb1 O47 2.140(4) . ?
Nb1 O49 1.959(4) . ?
Nb2 O1 1.757(4) . ?
Nb2 O7 1.953(4) . ?
Nb2 O9 2.007(4) . ?
Nb2 O22 2.370(4) . ?
Nb2 O23 1.998(4) . ?
Nb2 O39 2.047(4) . ?
Nb3 O3 1.972(4) . ?
Nb3 O24 2.010(4) . ?
Nb3 O31 2.013(4) . ?
Nb3 O44 2.395(4) . ?
Nb3 O45 1.981(4) . ?
Nb3 O50 1.763(4) . ?
Nb4 Nb9 3.3109(7) . ?
Nb4 O8 2.136(4) . ?
Nb4 O17 1.939(4) . ?
Nb4 O24 1.886(4) . ?
Nb4 O26 2.400(4) . ?
Nb4 O35 2.047(4) . ?
Nb4 O53 1.778(4) . ?
Nb5 O18 1.797(4) . ?
Nb5 O29 2.016(4) . ?
Nb5 O33 2.380(4) . ?
Nb5 O39 1.880(4) . ?
Nb5 O49 1.947(4) . ?
Nb5 O54 2.144(4) . ?
Nb6 O10 2.020(4) . ?
Nb6 O16 1.968(4) . ?
Nb6 O20 2.022(4) . ?
Nb6 O22 2.364(4) . ?
Nb6 O23 1.964(4) . ?
Nb6 O43 1.765(4) . ?
Nb7 Nb11 3.3247(7) . ?
Nb7 O17 1.957(4) . ?
Nb7 O19 2.036(4) . ?
Nb7 O31 1.884(4) . ?
Nb7 O41 2.153(4) . ?
Nb7 O51 2.421(4) . ?
Nb7 O52 1.766(4) . ?
Nb8 O7 1.981(4) . ?
Nb8 O16 1.971(4) . ?
Nb8 O22 2.382(4) . ?
Nb8 O25 2.049(4) . ?
Nb8 O34 1.765(4) . ?
Nb8 O36 1.982(4) . ?
Nb9 O6 1.909(4) . ?
Nb9 O8 1.840(4) . ?
Nb9 O26 2.206(4) . ?
Nb9 O28 2.030(4) . ?
Nb9 O33 2.227(4) . ?
Nb9 O54 1.846(4) . ?
Nb10 O2 2.028(4) . ?
Nb10 O3 1.995(4) . ?
Nb10 O13 1.985(4) . ?
Nb10 O38 1.768(4) . ?
Nb10 O44 2.381(4) . ?
Nb10 O48 1.978(4) . ?
Nb11 O6 1.920(4) . ?
Nb11 O11 2.016(4) . ?
Nb11 O32 2.244(4) . ?
Nb11 O41 1.846(4) . ?
Nb11 O47 1.842(4) . ?
Nb11 O51 2.198(4) . ?
Nb12 O12 2.022(4) . ?
Nb12 O21 1.983(4) . ?
Nb12 O44 2.382(4) . ?
Nb12 O45 1.991(4) . ?
Nb12 O46 1.777(4) . ?
Nb12 O48 1.950(4) . ?
Nb13 O2 1.872(4) . ?
Nb13 O14 1.758(4) . ?
Nb13 O26 2.400(4) . ?
Nb13 O27 2.141(4) . ?
Nb13 O28 2.131(4) . ?
Nb13 O35 1.930(4) . ?
Nb14 O10 1.878(4) . ?
Nb14 O27 2.145(4) . ?
Nb14 O28 2.117(4) . ?
Nb14 O29 1.928(4) . ?
Nb14 O33 2.398(4) . ?
Nb14 O40 1.758(4) . ?
Nb15 Na2 3.723(5) 1_545 ?
Nb15 O11 2.117(4) . ?
Nb15 O12 1.868(4) . ?
Nb15 O15 1.771(4) . ?
Nb15 O19 1.917(4) . ?
Nb15 O37 2.135(4) . ?
Nb15 O51 2.406(4) . ?
Nb16 O11 2.147(4) . ?
Nb16 O25 1.867(4) . ?
Nb16 O30 1.755(4) . ?
Nb16 O32 2.398(4) . ?
Nb16 O37 2.142(4) . ?
Nb16 O42 1.941(4) . ?
Ge1 O21 1.728(4) . ?
Ge1 O36 1.716(4) . ?
Ge1 O37 1.761(4) . ?
Ge1 O55 1.785(4) . ?
Ge2 O4 1.754(4) . ?
Ge2 O26 1.766(4) . ?
Ge2 O44 1.719(4) . ?
Ge2 O51 1.761(4) . ?
Ge3 O4 1.755(4) . ?
Ge3 O22 1.724(4) . ?
Ge3 O32 1.764(4) . ?
Ge3 O33 1.762(4) . ?
Ge4 O13 1.731(4) . ?
Ge4 O20 1.726(4) . ?
Ge4 O27 1.766(4) . ?
Ge4 O56 1.769(4) . ?
Na1 O43 2.698(6) . ?
Na1 O50 2.790(6) 1_565 ?
Na1 O64 2.837(12) . ?
Na2 O12 2.973(6) 1_565 ?
Na2 O19 2.977(6) 1_565 ?
Na2 O23 2.778(6) . ?
Na2 O31 2.894(6) 1_565 ?
Na2 O45 2.851(6) 1_565 ?
Na2 O69 1.505(8) . ?
Na2 O71 2.516(9) 2_576 ?
Na3 O15 2.843(6) . ?
Na3 O65 2.713(7) 2_576 ?
Na4 O57 2.381(5) . ?
Na4 O58 2.418(5) . ?
Na4 O59 2.458(5) . ?
Na4 O60 2.504(11) . ?
Na4 O61 2.382(8) . ?
Na4 O62 2.368(9) . ?
Na4 O60A 2.461(12) . ?
Na4 O62A 2.373(12) . ?
O69 O71 1.535(9) 2_576 ?
N1 H1A 0.9100 . ?
N1 H1B 0.9100 . ?
N1 H1C 0.9100 . ?
N1 C8 1.513(11) . ?
N2 H2A 0.9100 . ?
N2 H2B 0.9100 . ?
N2 H2C 0.9100 . ?
N2 C9 1.513(12) . ?
N3 H3A 0.9100 . ?
N3 H3B 0.9100 . ?
N3 H3C 0.9100 . ?
N3 C3 1.461(10) . ?
N4 H4A 0.9100 . ?
N4 H4B 0.9100 . ?
N4 H4C 0.9100 . ?
N4 C2 1.483(8) . ?
N5 H5A 0.9100 . ?
N5 H5B 0.9100 . ?
N5 H5C 0.9100 . ?
N5 C7 1.493(7) . ?
N6 H6A 0.9100 . ?
N6 H6B 0.9100 . ?
N6 H6C 0.9100 . ?
N6 C6 1.494(7) . ?
N7 H7C 0.9100 . ?
N7 H7D 0.9100 . ?
N7 H7E 0.9100 . ?
N7 C5 1.367(13) . ?
N8 H8C 0.9100 . ?
N8 H8D 0.9100 . ?
N8 H8E 0.9100 . ?
N8 C4 1.522(8) . ?
N9 H9C 0.9100 . ?
N9 H9D 0.9100 . ?
N9 H9E 0.9100 . ?
N9 C1 1.478(8) . ?
N10 H10A 0.9100 . ?
N10 H10B 0.9100 . ?
N10 H10C 0.9100 . ?
N10 C10 1.495(7) . ?
C1 H1D 0.9900 . ?
C1 H1E 0.9900 . ?
C1 C10 1.505(8) . ?
C2 H2D 0.9900 . ?
C2 H2E 0.9900 . ?
C2 C3 1.512(10) . ?
C3 H3D 0.9900 . ?
C3 H3E 0.9900 . ?
C4 H4D 0.9900 . ?
C4 H4E 0.9900 . ?
C4 C5 1.469(12) . ?
C5 H5 0.9500 . ?
C6 H6D 0.9900 . ?
C6 H6E 0.9900 . ?
C6 C7 1.500(8) . ?
C7 H7A 0.9900 . ?
C7 H7B 0.9900 . ?
C8 H8A 0.9900 . ?
C8 H8B 0.9900 . ?
C8 C9 1.511(16) . ?
C9 H9A 0.9900 . ?
C9 H9B 0.9900 . ?
C10 H10D 0.9900 . ?
C10 H10E 0.9900 . ?

loop_
_geom_torsion_atom_site_label_1
_geom_torsion_atom_site_label_2
_geom_torsion_atom_site_label_3
_geom_torsion_atom_site_label_4
_geom_torsion
_geom_torsion_site_symmetry_1
_geom_torsion_site_symmetry_2
_geom_torsion_site_symmetry_3
_geom_torsion_site_symmetry_4
_geom_torsion_publ_flag
Nb1 Nb11 O41 Nb7 177.31(4) . . . . ?
Nb4 Nb9 O54 Nb5 178.16(4) . . . . ?
Nb7 Nb11 O47 Nb1 -177.22(4) . . . . ?
Nb9 Nb4 O24 Nb3 56.2(5) . . . . ?
Nb11 Nb1 O9 Nb2 51.9(5) . . . . ?
Nb11 Nb7 O31 Nb3 -55.4(5) . . . . ?
Nb11 Nb7 O31 Na2 101.49(16) . . . 1_545 ?
Nb15 Na2 O69 O71 -149.7(5) 1_565 . . 2_576 ?
Na2 Nb15 O12 Nb12 146.2(6) 1_545 . . . ?
Na2 Nb15 O15 Na3 127.9(3) 1_545 . . . ?
O3 Nb3 O50 Na1 29.7(6) . . . 1_545 ?
O4 Ge2 O26 Nb4 -175.36(18) . . . . ?
O4 Ge2 O26 Nb9 -59.9(2) . . . . ?
O4 Ge2 O26 Nb13 69.0(2) . . . . ?
O4 Ge2 O44 Nb3 -179.65(18) . . . . ?
O4 Ge2 O44 Nb10 -61.4(3) . . . . ?
O4 Ge2 O44 Nb12 61.5(2) . . . . ?
O4 Ge2 O51 Nb7 176.78(18) . . . . ?
O4 Ge2 O51 Nb11 59.7(2) . . . . ?
O4 Ge2 O51 Nb15 -68.9(2) . . . . ?
O4 Ge3 O22 Nb2 -178.63(18) . . . . ?
O4 Ge3 O22 Nb6 60.4(3) . . . . ?
O4 Ge3 O22 Nb8 -60.3(3) . . . . ?
O4 Ge3 O32 Nb1 -175.59(18) . . . . ?
O4 Ge3 O32 Nb11 -58.8(2) . . . . ?
O4 Ge3 O32 Nb16 69.3(2) . . . . ?
O4 Ge3 O33 Nb5 175.92(18) . . . . ?
O4 Ge3 O33 Nb9 59.8(2) . . . . ?
O4 Ge3 O33 Nb14 -68.4(2) . . . . ?
O5 Nb1 O9 Nb2 -128.4(4) . . . . ?
O6 Nb9 O8 Nb4 -76.3(2) . . . . ?
O6 Nb9 O54 Nb5 77.34(19) . . . . ?
O6 Nb11 O41 Nb7 77.3(2) . . . . ?
O6 Nb11 O47 Nb1 -76.76(19) . . . . ?
O8 Nb4 O24 Nb3 62.8(7) . . . . ?
O8 Nb9 O54 Nb5 -179.93(17) . . . . ?
O10 Nb6 O43 Na1 -2.1(2) . . . . ?
O11 Nb11 O41 Nb7 -81.83(19) . . . . ?
O11 Nb11 O47 Nb1 80.22(19) . . . . ?
O11 Nb15 O12 Nb12 5.4(8) . . . . ?
O11 Nb15 O12 Na2 -140.8(3) . . . 1_545 ?
O11 Nb15 O15 Na3 -85.6(3) . . . . ?
O11 Nb16 O25 Nb8 1.2(7) . . . . ?
O12 Nb15 O15 Na3 77.3(3) . . . . ?
O12 Na2 O69 O71 -120.1(5) 1_565 . . 2_576 ?
O13 Ge4 O20 Nb6 -166.5(3) . . . . ?
O13 Ge4 O27 Nb13 -31.6(3) . . . . ?
O13 Ge4 O27 Nb14 160.8(2) . . . . ?
O14 Nb13 O2 Nb10 140.5(5) . . . . ?
O15 Nb15 O12 Nb12 -136.2(5) . . . . ?
O15 Nb15 O12 Na2 77.64(19) . . . 1_545 ?
O16 Nb6 O43 Na1 171.23(18) . . . . ?
O17 Nb4 O24 Nb3 -27.1(5) . . . . ?
O17 Nb7 O31 Nb3 26.4(5) . . . . ?
O17 Nb7 O31 Na2 -176.63(18) . . . 1_545 ?
O18 Nb5 O39 Nb2 124.4(4) . . . . ?
O19 Nb7 O31 Nb3 -130.8(5) . . . . ?
O19 Nb7 O31 Na2 26.18(18) . . . 1_545 ?
O19 Nb15 O12 Nb12 120.1(5) . . . . ?
O19 Nb15 O12 Na2 -26.14(18) . . . 1_545 ?
O19 Nb15 O15 Na3 179.3(3) . . . . ?
O19 Na2 O69 O71 -177.5(5) 1_565 . . 2_576 ?
O20 Nb6 O43 Na1 84.29(19) . . . . ?
O20 Ge4 O13 Nb10 159.0(3) . . . . ?
O20 Ge4 O27 Nb13 -156.3(2) . . . . ?
O20 Ge4 O27 Nb14 36.1(3) . . . . ?
O21 Ge1 O36 Nb8 169.1(3) . . . . ?
O21 Ge1 O37 Nb15 30.7(3) . . . . ?
O21 Ge1 O37 Nb16 -162.0(2) . . . . ?
O22 Ge3 O4 Ge2 -179.3(2) . . . . ?
O22 Ge3 O32 Nb1 61.9(2) . . . . ?
O22 Ge3 O32 Nb11 178.69(19) . . . . ?
O22 Ge3 O32 Nb16 -53.2(2) . . . . ?
O22 Ge3 O33 Nb5 -62.5(2) . . . . ?
O22 Ge3 O33 Nb9 -178.64(19) . . . . ?
O22 Ge3 O33 Nb14 53.2(2) . . . . ?
O23 Nb6 O43 Na1 -94.76(19) . . . . ?
O23 Na2 O69 O71 53.8(6) . . . 2_576 ?
O24 Nb3 O50 Na1 121.6(5) . . . 1_545 ?
O26 Nb4 O24 Nb3 58.9(5) . . . . ?
O26 Nb9 O8 Nb4 6.57(17) . . . . ?
O26 Nb9 O54 Nb5 -23.7(8) . . . . ?
O26 Nb13 O2 Nb10 -42.0(5) . . . . ?
O26 Ge2 O4 Ge3 59.5(3) . . . . ?
O26 Ge2 O44 Nb3 -61.4(2) . . . . ?
O26 Ge2 O44 Nb10 56.8(3) . . . . ?
O26 Ge2 O44 Nb12 179.79(19) . . . . ?
O26 Ge2 O51 Nb7 60.6(2) . . . . ?
O26 Ge2 O51 Nb11 -56.4(3) . . . . ?
O26 Ge2 O51 Nb15 174.97(18) . . . . ?
O27 Nb13 O2 Nb10 41.6(5) . . . . ?
O27 Nb14 O10 Nb6 -45.8(5) . . . . ?
O27 Ge4 O13 Nb10 32.5(4) . . . . ?
O27 Ge4 O20 Nb6 -40.9(3) . . . . ?
O28 Nb9 O8 Nb4 82.80(19) . . . . ?
O28 Nb9 O54 Nb5 -81.12(19) . . . . ?
O28 Nb13 O2 Nb10 0.1(7) . . . . ?
O28 Nb14 O10 Nb6 -5.1(7) . . . . ?
O29 Nb5 O39 Nb2 -133.2(4) . . . . ?
O29 Nb14 O10 Nb6 112.3(5) . . . . ?
O30 Nb16 O25 Nb8 141.3(5) . . . . ?
O31 Nb3 O50 Na1 -154.7(5) . . . 1_545 ?
O31 Na2 O69 O71 -156.5(7) 1_565 . . 2_576 ?
O32 Nb1 O9 Nb2 54.8(4) . . . . ?
O32 Nb11 O41 Nb7 -22.7(9) . . . . ?
O32 Nb11 O47 Nb1 4.56(17) . . . . ?
O32 Nb16 O25 Nb8 -40.9(5) . . . . ?
O32 Ge3 O4 Ge2 59.3(3) . . . . ?
O32 Ge3 O22 Nb2 -59.2(2) . . . . ?
O32 Ge3 O22 Nb6 179.83(19) . . . . ?
O32 Ge3 O22 Nb8 59.2(2) . . . . ?
O32 Ge3 O33 Nb5 59.6(2) . . . . ?
O32 Ge3 O33 Nb9 -56.6(3) . . . . ?
O32 Ge3 O33 Nb14 175.20(19) . . . . ?
O33 Nb5 O39 Nb2 -59.4(4) . . . . ?
O33 Nb9 O8 Nb4 29.2(9) . . . . ?
O33 Nb9 O54 Nb5 -5.11(17) . . . . ?
O33 Nb14 O10 Nb6 37.7(5) . . . . ?
O33 Ge3 O4 Ge2 -59.6(3) . . . . ?
O33 Ge3 O22 Nb2 63.1(2) . . . . ?
O33 Ge3 O22 Nb6 -57.9(2) . . . . ?
O33 Ge3 O22 Nb8 -178.58(19) . . . . ?
O33 Ge3 O32 Nb1 -59.3(2) . . . . ?
O33 Ge3 O32 Nb11 57.5(2) . . . . ?
O33 Ge3 O32 Nb16 -174.45(18) . . . . ?
O35 Nb4 O24 Nb3 132.0(5) . . . . ?
O35 Nb13 O2 Nb10 -116.7(5) . . . . ?
O36 Ge1 O21 Nb12 -154.6(3) . . . . ?
O36 Ge1 O37 Nb15 156.4(2) . . . . ?
O36 Ge1 O37 Nb16 -36.3(3) . . . . ?
O37 Nb15 O12 Nb12 -38.1(5) . . . . ?
O37 Nb15 O12 Na2 175.66(17) . . . 1_545 ?
O37 Nb15 O15 Na3 -12.2(3) . . . . ?
O37 Nb16 O25 Nb8 42.7(5) . . . . ?
O37 Ge1 O21 Nb12 -28.1(4) . . . . ?
O37 Ge1 O36 Nb8 42.5(4) . . . . ?
O40 Nb14 O10 Nb6 -144.7(5) . . . . ?
O41 Nb7 O31 Nb3 -58.8(7) . . . . ?
O41 Nb7 O31 Na2 98.1(4) . . . 1_545 ?
O41 Nb11 O47 Nb1 -179.27(17) . . . . ?
O42 Nb1 O9 Nb2 129.1(4) . . . . ?
O42 Nb16 O25 Nb8 -115.4(5) . . . . ?
O44 Ge2 O4 Ge3 179.8(2) . . . . ?
O44 Ge2 O26 Nb4 64.2(2) . . . . ?
O44 Ge2 O26 Nb9 179.67(19) . . . . ?
O44 Ge2 O26 Nb13 -51.4(2) . . . . ?
O44 Ge2 O51 Nb7 -62.4(2) . . . . ?
O44 Ge2 O51 Nb11 -179.4(2) . . . . ?
O44 Ge2 O51 Nb15 52.0(2) . . . . ?
O45 Nb3 O50 Na1 -64.7(5) . . . 1_545 ?
O45 Na2 O69 O71 -71.5(7) 1_565 . . 2_576 ?
O47 Nb1 O9 Nb2 54.7(7) . . . . ?
O47 Nb11 O41 Nb7 178.06(17) . . . . ?
O49 Nb1 O9 Nb2 -29.7(5) . . . . ?
O49 Nb5 O39 Nb2 24.7(4) . . . . ?
O51 Nb7 O31 Nb3 -58.3(4) . . . . ?
O51 Nb7 O31 Na2 98.60(17) . . . 1_545 ?
O51 Nb11 O41 Nb7 -5.00(17) . . . . ?
O51 Nb11 O47 Nb1 15.1(8) . . . . ?
O51 Nb15 O12 Nb12 45.8(5) . . . . ?
O51 Nb15 O12 Na2 -100.36(16) . . . 1_545 ?
O51 Nb15 O15 Na3 -113.0(8) . . . . ?
O51 Ge2 O4 Ge3 -59.0(3) . . . . ?
O51 Ge2 O26 Nb4 -59.2(2) . . . . ?
O51 Ge2 O26 Nb9 56.2(2) . . . . ?
O51 Ge2 O26 Nb13 -174.85(18) . . . . ?
O51 Ge2 O44 Nb3 61.7(2) . . . . ?
O51 Ge2 O44 Nb10 179.90(19) . . . . ?
O51 Ge2 O44 Nb12 -57.1(3) . . . . ?
O52 Nb7 O31 Nb3 128.1(5) . . . . ?
O52 Nb7 O31 Na2 -75.0(2) . . . 1_545 ?
O53 Nb4 O24 Nb3 -128.7(5) . . . . ?
O54 Nb5 O39 Nb2 -61.6(7) . . . . ?
O54 Nb9 O8 Nb4 -178.15(17) . . . . ?
O55 Ge1 O21 Nb12 85.3(3) . . . . ?
O55 Ge1 O36 Nb8 -71.3(3) . . . . ?
O55 Ge1 O37 Nb15 -86.1(3) . . . . ?
O55 Ge1 O37 Nb16 81.3(3) . . . . ?
O56 Ge4 O13 Nb10 -82.8(4) . . . . ?
O56 Ge4 O20 Nb6 73.7(3) . . . . ?
O56 Ge4 O27 Nb13 87.2(3) . . . . ?
O56 Ge4 O27 Nb14 -80.4(3) . . . . ?
N1 C8 C9 N2 -76.2(10) . . . . ?
N4 C2 C3 N3 168.8(6) . . . . ?
N6 C6 C7 N5 69.4(6) . . . . ?
N8 C4 C5 N7 65.4(11) . . . . ?
N9 C1 C10 N10 77.3(6) . . . . ?

loop_
_smtbx_masks_void_nr
_smtbx_masks_void_average_x
_smtbx_masks_void_average_y
_smtbx_masks_void_average_z
_smtbx_masks_void_volume
_smtbx_masks_void_count_electrons
_smtbx_masks_void_content
1 0.240 0.594 0.831 153.7 48.1 '5 H2O'
2 0.500 0.500 0.500 13.6 11.6 ?
3 0.760 0.406 0.169 153.7 47.6 '5 H2O'
